data_4307967
loop_
_publ_author_name
'Rongmin Yu'
'Kuppuswamy Arumugam'
'Ashok Manepalli'
'Yvon Tran'
'Russell Schmehl'
'Heiko Jacobsen'
'James P. Donahue'

_publ_contact_author_email donahue@tulane.edu
_publ_contact_author_fax 504-865-5596
_publ_contact_author_phone 504-862-3562
_publ_section_title
;
Reversible, Electrochemically Controlled Binding of Phosphine to Iron and
Cobalt Bis(dithiolene) Complexes
;
_journal_name_full 'Inorganic Chemistry'
_journal_page_first 5131
_journal_page_last 5133
_journal_paper_doi 10.1021/ic0624569
_journal_volume 46
_journal_year 2007
_chemical_formula_sum 'C96 H128 Fe2 N2 O8 S8'
_chemical_formula_weight 1806.18
_chemical_name_systematic
; 
 ? 
;
_space_group_IT_number 14
_symmetry_cell_setting monoclinic
_symmetry_space_group_name_Hall '-P 2ybc'
_symmetry_space_group_name_H-M 'P 1 21/c 1'
_atom_sites_solution_hydrogens geom
_atom_sites_solution_primary direct
_atom_sites_solution_secondary difmap
_audit_creation_method SHELXL-97
_cell_angle_alpha 90.00
_cell_angle_beta 102.8530(10)
_cell_angle_gamma 90.00
_cell_formula_units_Z 2
_cell_length_a 17.0266(11)
_cell_length_b 15.1377(10)
_cell_length_c 18.1196(12)
_cell_measurement_reflns_used 9013
_cell_measurement_temperature 100(2)
_cell_measurement_theta_max 28.208
_cell_measurement_theta_min 2.2965
_cell_volume 4553.2(5)
_computing_cell_refinement 'Bruker SMART (Bruker-AXS, 2000)'
_computing_data_collection 'Bruker SMART (Bruker-AXS, 2000)'
_computing_data_reduction 'Bruker SAINT+ (Bruker-AXS, 2004)'
_computing_molecular_graphics 'Bruker SHELXTL (Bruker-AXS, 2000a)'
_computing_publication_material 'Bruker SHELXTL (Bruker-AXS, 2000a)'
_computing_structure_refinement 'SHELXL-97 (Sheldrick, 1997)'
_computing_structure_solution 'SHELXS-97 (Sheldrick, 1997)'
_diffrn_ambient_temperature 100(2)
_diffrn_measured_fraction_theta_full 1.000
_diffrn_measured_fraction_theta_max 0.969
_diffrn_measurement_device_type 'Bruker-AXS SMART APEX'
_diffrn_measurement_method 'phi and omega scans'
_diffrn_radiation_monochromator graphite
_diffrn_radiation_source 'fine-focus sealed tube'
_diffrn_radiation_type MoK\a
_diffrn_radiation_wavelength 0.71073
_diffrn_reflns_av_R_equivalents 0.0413
_diffrn_reflns_av_sigmaI/netI 0.0428
_diffrn_reflns_limit_h_max 22
_diffrn_reflns_limit_h_min -21
_diffrn_reflns_limit_k_max 19
_diffrn_reflns_limit_k_min -20
_diffrn_reflns_limit_l_max 24
_diffrn_reflns_limit_l_min -23
_diffrn_reflns_number 40099
_diffrn_reflns_theta_full 25.00
_diffrn_reflns_theta_max 28.29
_diffrn_reflns_theta_min 1.77
_exptl_absorpt_coefficient_mu 0.559
_exptl_absorpt_correction_T_max 0.8917
_exptl_absorpt_correction_T_min 0.8415
_exptl_absorpt_correction_type multi-scan
_exptl_absorpt_process_details 'SADABS (Sheldrick, 2002)'
_exptl_crystal_colour black
_exptl_crystal_density_diffrn 1.317
_exptl_crystal_density_meas 0
_exptl_crystal_density_method 'not measured'
_exptl_crystal_description block
_exptl_crystal_F_000 1924
_exptl_crystal_size_max 0.32
_exptl_crystal_size_mid 0.21
_exptl_crystal_size_min 0.21
_refine_diff_density_max 1.190
_refine_diff_density_min -0.567
_refine_diff_density_rms 0.086
_refine_ls_extinction_method none
_refine_ls_goodness_of_fit_ref 1.035
_refine_ls_hydrogen_treatment constr
_refine_ls_matrix_type full
_refine_ls_number_parameters 531
_refine_ls_number_reflns 10969
_refine_ls_number_restraints 0
_refine_ls_restrained_S_all 1.035
_refine_ls_R_factor_all 0.0592
_refine_ls_R_factor_gt 0.0473
_refine_ls_shift/su_max 0.002
_refine_ls_shift/su_mean 0.000
_refine_ls_structure_factor_coef Fsqd
_refine_ls_weighting_details 'calc w=1/[\s^2^(Fo^2^)+(0.0626P)^2^+3.7289P] where P=(Fo^2^+2Fc^2^)/3'
_refine_ls_weighting_scheme calc
_refine_ls_wR_factor_gt 0.1155
_refine_ls_wR_factor_ref 0.1223
_reflns_number_gt 9085
_reflns_number_total 10969
_reflns_threshold_expression >2\s(I)
_cod_data_source_file ic0624569-file006_03.cif
_cod_data_source_block '[Bu4N]2[Fe(S2C2(C6H4-p-OCH3)2)2]2_[Bu4N]2.3a'
_cod_database_code 4307967

loop_
_symmetry_equiv_pos_as_xyz
'x, y, z'
'-x, y+1/2, -z+1/2'
'-x, -y, -z'
'x, -y-1/2, z-1/2'

loop_
_atom_site_label
_atom_site_type_symbol
_atom_site_fract_x
_atom_site_fract_y
_atom_site_fract_z
_atom_site_U_iso_or_equiv
_atom_site_adp_type
_atom_site_occupancy
_atom_site_symmetry_multiplicity
_atom_site_calc_flag
_atom_site_refinement_flags
_atom_site_disorder_assembly
_atom_site_disorder_group
Fe1 Fe 0.517766(17) 0.590085(19) 0.540396(16) 0.01167(8) Uani 1 1 d . . .
S1 S 0.59322(3) 0.54583(3) 0.65159(3) 0.01431(12) Uani 1 1 d . . .
S2 S 0.58401(3) 0.71837(3) 0.56033(3) 0.01531(12) Uani 1 1 d . . .
S3 S 0.42427(3) 0.66723(3) 0.46097(3) 0.01349(11) Uani 1 1 d . . .
S4 S 0.42037(3) 0.49338(3) 0.54945(3) 0.01278(11) Uani 1 1 d . . .
O1 O 0.93421(9) 0.54959(12) 0.91882(9) 0.0225(4) Uani 1 1 d . . .
O2 O 0.87376(10) 0.99705(11) 0.70797(10) 0.0246(4) Uani 1 1 d . . .
O3 O 0.05119(9) 0.76745(10) 0.27528(10) 0.0213(4) Uani 1 1 d . . .
O4 O 0.05169(10) 0.36462(11) 0.55055(11) 0.0277(4) Uani 1 1 d . . .
N1 N 0.63699(12) 0.26642(13) 0.81086(10) 0.0189(4) Uani 1 1 d . . .
C1 C 0.67159(12) 0.62415(14) 0.67507(12) 0.0142(4) Uani 1 1 d . . .
C2 C 0.66690(12) 0.70102(14) 0.63635(12) 0.0142(4) Uani 1 1 d . . .
C3 C 0.33214(12) 0.61328(14) 0.45590(12) 0.0142(4) Uani 1 1 d . . .
C4 C 0.32844(12) 0.53859(14) 0.49629(12) 0.0141(4) Uani 1 1 d . . .
C5 C 0.74086(13) 0.60114(13) 0.73774(12) 0.0140(4) Uani 1 1 d . . .
C6 C 0.81933(13) 0.60561(14) 0.72716(12) 0.0153(4) Uani 1 1 d . . .
H6 H 0.8278 0.6212 0.6788 0.018 Uiso 1 1 calc R . .
C7 C 0.88560(13) 0.58781(14) 0.78567(12) 0.0157(4) Uani 1 1 d . . .
H7 H 0.9386 0.5904 0.7770 0.019 Uiso 1 1 calc R . .
C8 C 0.87348(13) 0.56616(15) 0.85673(12) 0.0169(4) Uani 1 1 d . . .
C9 C 0.79539(13) 0.55997(16) 0.86825(13) 0.0188(5) Uani 1 1 d . . .
H9 H 0.7870 0.5443 0.9167 0.023 Uiso 1 1 calc R . .
C10 C 0.73006(13) 0.57661(14) 0.80910(13) 0.0170(4) Uani 1 1 d . . .
H10 H 0.6770 0.5712 0.8172 0.020 Uiso 1 1 calc R . .
C11 C 1.01313(14) 0.53835(18) 0.90520(14) 0.0251(5) Uani 1 1 d . . .
H11A H 1.0116 0.4934 0.8660 0.038 Uiso 1 1 calc R . .
H11B H 1.0501 0.5195 0.9520 0.038 Uiso 1 1 calc R . .
H11C H 1.0318 0.5945 0.8883 0.038 Uiso 1 1 calc R . .
C12 C 0.72345(13) 0.77626(14) 0.65628(13) 0.0152(4) Uani 1 1 d . . .
C13 C 0.75141(13) 0.82389(15) 0.60094(13) 0.0181(4) Uani 1 1 d . . .
H13 H 0.7353 0.8065 0.5494 0.022 Uiso 1 1 calc R . .
C14 C 0.80209(14) 0.89579(15) 0.61992(13) 0.0196(5) Uani 1 1 d . . .
H14 H 0.8212 0.9263 0.5816 0.023 Uiso 1 1 calc R . .
C15 C 0.82514(13) 0.92362(14) 0.69494(13) 0.0179(4) Uani 1 1 d . . .
C16 C 0.79847(13) 0.87783(15) 0.75107(13) 0.0187(4) Uani 1 1 d . . .
H16 H 0.8141 0.8961 0.8024 0.022 Uiso 1 1 calc R . .
C17 C 0.74851(13) 0.80471(15) 0.73113(13) 0.0171(4) Uani 1 1 d . . .
H17 H 0.7309 0.7731 0.7698 0.020 Uiso 1 1 calc R . .
C18 C 0.89637(16) 1.02795(16) 0.78449(15) 0.0269(5) Uani 1 1 d . . .
H18A H 0.8478 1.0403 0.8033 0.040 Uiso 1 1 calc R . .
H18B H 0.9283 1.0821 0.7863 0.040 Uiso 1 1 calc R . .
H18C H 0.9285 0.9826 0.8162 0.040 Uiso 1 1 calc R . .
C19 C 0.26158(12) 0.65422(14) 0.40406(12) 0.0144(4) Uani 1 1 d . . .
C20 C 0.20627(13) 0.60209(15) 0.35417(13) 0.0185(5) Uani 1 1 d . . .
H20 H 0.2170 0.5408 0.3506 0.022 Uiso 1 1 calc R . .
C21 C 0.13632(13) 0.63678(15) 0.30977(13) 0.0195(5) Uani 1 1 d . . .
H21 H 0.0995 0.5997 0.2765 0.023 Uiso 1 1 calc R . .
C22 C 0.12031(13) 0.72681(15) 0.31426(13) 0.0167(4) Uani 1 1 d . . .
C23 C 0.17691(13) 0.78148(15) 0.35942(13) 0.0173(4) Uani 1 1 d . . .
H23 H 0.1678 0.8434 0.3599 0.021 Uiso 1 1 calc R . .
C24 C 0.24687(13) 0.74552(14) 0.40390(12) 0.0153(4) Uani 1 1 d . . .
H24 H 0.2853 0.7833 0.4346 0.018 Uiso 1 1 calc R . .
C25 C -0.01251(14) 0.71078(17) 0.23714(16) 0.0275(6) Uani 1 1 d . . .
H25A H 0.0047 0.6794 0.1962 0.041 Uiso 1 1 calc R . .
H25B H -0.0603 0.7463 0.2160 0.041 Uiso 1 1 calc R . .
H25C H -0.0255 0.6679 0.2732 0.041 Uiso 1 1 calc R . .
C26 C 0.25467(13) 0.49137(14) 0.50512(13) 0.0162(4) Uani 1 1 d . . .
C27 C 0.18349(13) 0.53657(15) 0.50961(13) 0.0186(5) Uani 1 1 d . . .
H27 H 0.1810 0.5988 0.5028 0.022 Uiso 1 1 calc R . .
C28 C 0.11746(13) 0.49268(16) 0.52363(14) 0.0206(5) Uani 1 1 d . . .
H28 H 0.0703 0.5248 0.5264 0.025 Uiso 1 1 calc R . .
C29 C 0.11954(14) 0.40173(15) 0.53376(14) 0.0209(5) Uani 1 1 d . . .
C30 C 0.18777(14) 0.35457(15) 0.52733(15) 0.0231(5) Uani 1 1 d . . .
H30 H 0.1892 0.2921 0.5328 0.028 Uiso 1 1 calc R . .
C31 C 0.25406(14) 0.39981(15) 0.51275(14) 0.0212(5) Uani 1 1 d . . .
H31 H 0.3003 0.3671 0.5079 0.025 Uiso 1 1 calc R . .
C32 C 0.05450(17) 0.27271(17) 0.56693(18) 0.0328(6) Uani 1 1 d . . .
H32A H 0.0638 0.2397 0.5231 0.049 Uiso 1 1 calc R . .
H32B H 0.0032 0.2542 0.5781 0.049 Uiso 1 1 calc R . .
H32C H 0.0984 0.2608 0.6109 0.049 Uiso 1 1 calc R . .
C33 C 0.59852(16) 0.31483(17) 0.73828(14) 0.0264(5) Uani 1 1 d . . .
H33A H 0.6218 0.3750 0.7412 0.032 Uiso 1 1 calc R . .
H33B H 0.6146 0.2842 0.6957 0.032 Uiso 1 1 calc R . .
C34 C 0.50905(18) 0.3235(2) 0.71925(17) 0.0378(7) Uani 1 1 d . . .
H34A H 0.4952 0.3710 0.6810 0.045 Uiso 1 1 calc R . .
H34B H 0.4927 0.3444 0.7654 0.045 Uiso 1 1 calc R . .
C35 C 0.4558(2) 0.2424(2) 0.6890(3) 0.0580(10) Uani 1 1 d . . .
H35A H 0.4867 0.2018 0.6633 0.070 Uiso 1 1 calc R . .
H35B H 0.4426 0.2103 0.7323 0.070 Uiso 1 1 calc R . .
C36 C 0.3816(2) 0.2672(2) 0.63641(19) 0.0455(8) Uani 1 1 d . . .
H36A H 0.3537 0.3126 0.6595 0.068 Uiso 1 1 calc R . .
H36B H 0.3468 0.2151 0.6244 0.068 Uiso 1 1 calc R . .
H36C H 0.3941 0.2905 0.5899 0.068 Uiso 1 1 calc R . .
C37 C 0.72797(15) 0.27607(18) 0.81871(14) 0.0266(5) Uani 1 1 d . . .
H37A H 0.7415 0.2571 0.7708 0.032 Uiso 1 1 calc R . .
H37B H 0.7423 0.3393 0.8262 0.032 Uiso 1 1 calc R . .
C38 C 0.77933(16) 0.22329(18) 0.88365(15) 0.0284(6) Uani 1 1 d . . .
H38A H 0.7703 0.1594 0.8735 0.034 Uiso 1 1 calc R . .
H38B H 0.7622 0.2373 0.9311 0.034 Uiso 1 1 calc R . .
C39 C 0.86934(16) 0.24372(18) 0.89402(16) 0.0306(6) Uani 1 1 d . . .
H39A H 0.9005 0.2012 0.9306 0.037 Uiso 1 1 calc R . .
H39B H 0.8849 0.2351 0.8450 0.037 Uiso 1 1 calc R . .
C40 C 0.89147(19) 0.3357(2) 0.9216(2) 0.0443(8) Uani 1 1 d . . .
H40A H 0.8666 0.3782 0.8825 0.067 Uiso 1 1 calc R . .
H40B H 0.9502 0.3425 0.9323 0.067 Uiso 1 1 calc R . .
H40C H 0.8722 0.3465 0.9678 0.067 Uiso 1 1 calc R . .
C41 C 0.61450(15) 0.16937(15) 0.80784(13) 0.0205(5) Uani 1 1 d . . .
H41A H 0.5555 0.1646 0.8025 0.025 Uiso 1 1 calc R . .
H41B H 0.6405 0.1419 0.8567 0.025 Uiso 1 1 calc R . .
C42 C 0.63770(15) 0.11677(17) 0.74446(15) 0.0253(5) Uani 1 1 d . . .
H42A H 0.6971 0.1131 0.7534 0.030 Uiso 1 1 calc R . .
H42B H 0.6176 0.1474 0.6956 0.030 Uiso 1 1 calc R . .
C43 C 0.60232(18) 0.02368(17) 0.74030(16) 0.0316(6) Uani 1 1 d . . .
H43A H 0.6324 -0.0120 0.7832 0.038 Uiso 1 1 calc R . .
H43B H 0.5454 0.0267 0.7444 0.038 Uiso 1 1 calc R . .
C44 C 0.60730(17) -0.02043(18) 0.66582(16) 0.0310(6) Uani 1 1 d . . .
H44A H 0.5736 0.0120 0.6236 0.047 Uiso 1 1 calc R . .
H44B H 0.5882 -0.0815 0.6656 0.047 Uiso 1 1 calc R . .
H44C H 0.6633 -0.0201 0.6604 0.047 Uiso 1 1 calc R . .
C45 C 0.61028(15) 0.30518(15) 0.87883(13) 0.0208(5) Uani 1 1 d . . .
H45A H 0.5521 0.2931 0.8733 0.025 Uiso 1 1 calc R . .
H45B H 0.6395 0.2745 0.9251 0.025 Uiso 1 1 calc R . .
C46 C 0.62420(18) 0.40363(17) 0.88929(15) 0.0311(6) Uani 1 1 d . . .
H46A H 0.5932 0.4350 0.8442 0.037 Uiso 1 1 calc R . .
H46B H 0.6820 0.4165 0.8934 0.037 Uiso 1 1 calc R . .
C47 C 0.59916(16) 0.43799(17) 0.95954(14) 0.0263(5) Uani 1 1 d . . .
H47A H 0.6346 0.4122 1.0052 0.032 Uiso 1 1 calc R . .
H47B H 0.5432 0.4193 0.9584 0.032 Uiso 1 1 calc R . .
C48 C 0.60459(18) 0.53882(18) 0.96371(16) 0.0326(6) Uani 1 1 d . . .
H48A H 0.6605 0.5572 0.9672 0.049 Uiso 1 1 calc R . .
H48B H 0.5866 0.5595 1.0085 0.049 Uiso 1 1 calc R . .
H48C H 0.5701 0.5643 0.9181 0.049 Uiso 1 1 calc R . .

loop_
_atom_site_aniso_label
_atom_site_aniso_U_11
_atom_site_aniso_U_22
_atom_site_aniso_U_33
_atom_site_aniso_U_23
_atom_site_aniso_U_13
_atom_site_aniso_U_12
Fe1 0.00964(15) 0.01237(15) 0.01285(15) 0.00081(11) 0.00220(11) 0.00028(11)
S1 0.0131(2) 0.0145(3) 0.0144(2) 0.00220(19) 0.00114(19) -0.00200(19)
S2 0.0139(2) 0.0129(2) 0.0174(3) 0.0024(2) -0.0002(2) -0.00036(19)
S3 0.0111(2) 0.0143(2) 0.0146(2) 0.00199(19) 0.00183(19) 0.00009(19)
S4 0.0105(2) 0.0132(2) 0.0150(2) 0.00160(19) 0.00368(19) 0.00099(18)
O1 0.0164(8) 0.0334(10) 0.0158(8) 0.0036(7) -0.0008(6) 0.0021(7)
O2 0.0277(9) 0.0195(8) 0.0268(9) -0.0042(7) 0.0065(7) -0.0118(7)
O3 0.0120(7) 0.0185(8) 0.0297(9) 0.0011(7) -0.0033(7) 0.0007(6)
O4 0.0167(8) 0.0233(9) 0.0460(11) 0.0053(8) 0.0128(8) -0.0046(7)
N1 0.0242(10) 0.0195(10) 0.0131(9) 0.0029(7) 0.0045(8) -0.0025(8)
C1 0.0133(10) 0.0145(10) 0.0149(10) -0.0013(8) 0.0034(8) -0.0004(8)
C2 0.0121(10) 0.0147(10) 0.0159(10) 0.0001(8) 0.0029(8) 0.0004(8)
C3 0.0107(9) 0.0147(10) 0.0172(10) -0.0026(8) 0.0035(8) 0.0009(8)
C4 0.0106(9) 0.0153(10) 0.0171(10) -0.0020(8) 0.0042(8) 0.0013(8)
C5 0.0161(10) 0.0100(10) 0.0151(10) -0.0009(8) 0.0016(8) -0.0005(8)
C6 0.0170(10) 0.0139(10) 0.0146(10) 0.0007(8) 0.0029(8) -0.0006(8)
C7 0.0129(10) 0.0148(10) 0.0193(11) -0.0015(8) 0.0035(8) -0.0015(8)
C8 0.0169(11) 0.0156(10) 0.0161(10) 0.0011(8) -0.0010(8) 0.0007(8)
C9 0.0187(11) 0.0234(12) 0.0142(10) 0.0033(9) 0.0032(9) 0.0000(9)
C10 0.0155(10) 0.0164(11) 0.0193(11) 0.0023(9) 0.0044(9) 0.0000(8)
C11 0.0153(11) 0.0352(14) 0.0226(12) 0.0018(10) -0.0004(9) 0.0022(10)
C12 0.0116(10) 0.0138(10) 0.0198(11) 0.0009(8) 0.0024(8) 0.0012(8)
C13 0.0188(11) 0.0178(11) 0.0175(11) 0.0009(9) 0.0039(9) -0.0016(9)
C14 0.0213(11) 0.0165(11) 0.0213(11) 0.0038(9) 0.0056(9) -0.0019(9)
C15 0.0152(10) 0.0138(10) 0.0244(11) -0.0006(9) 0.0039(9) -0.0012(8)
C16 0.0189(11) 0.0180(11) 0.0177(10) -0.0021(9) 0.0010(9) 0.0006(9)
C17 0.0164(10) 0.0163(10) 0.0189(11) 0.0033(9) 0.0047(9) 0.0005(8)
C18 0.0300(13) 0.0205(12) 0.0300(13) -0.0071(10) 0.0061(11) -0.0087(10)
C19 0.0111(9) 0.0162(10) 0.0160(10) 0.0007(8) 0.0033(8) 0.0018(8)
C20 0.0188(11) 0.0139(10) 0.0217(11) -0.0028(9) 0.0023(9) 0.0009(8)
C21 0.0168(11) 0.0167(11) 0.0224(11) -0.0045(9) -0.0012(9) -0.0010(9)
C22 0.0126(10) 0.0173(11) 0.0202(11) 0.0027(9) 0.0034(8) 0.0021(8)
C23 0.0174(11) 0.0138(10) 0.0204(11) 0.0005(8) 0.0036(9) 0.0021(8)
C24 0.0133(10) 0.0151(10) 0.0167(10) -0.0012(8) 0.0015(8) -0.0016(8)
C25 0.0144(11) 0.0263(13) 0.0366(14) -0.0006(11) -0.0055(10) -0.0006(9)
C26 0.0118(10) 0.0158(10) 0.0213(11) -0.0003(8) 0.0045(8) -0.0001(8)
C27 0.0145(10) 0.0156(11) 0.0265(12) 0.0004(9) 0.0064(9) 0.0008(8)
C28 0.0127(10) 0.0217(12) 0.0275(12) 0.0010(9) 0.0051(9) 0.0036(9)
C29 0.0153(11) 0.0217(12) 0.0266(12) 0.0023(9) 0.0064(9) -0.0026(9)
C30 0.0195(11) 0.0139(11) 0.0371(14) 0.0019(10) 0.0087(10) -0.0010(9)
C31 0.0139(10) 0.0175(11) 0.0339(13) 0.0008(10) 0.0090(10) 0.0016(8)
C32 0.0273(14) 0.0247(13) 0.0503(17) 0.0037(12) 0.0170(13) -0.0088(11)
C33 0.0389(15) 0.0221(12) 0.0171(11) 0.0047(9) 0.0038(10) 0.0008(11)
C34 0.0366(16) 0.0462(18) 0.0307(15) 0.0106(13) 0.0080(12) 0.0050(13)
C35 0.0417(19) 0.0400(19) 0.094(3) 0.0212(19) 0.0188(19) -0.0057(15)
C36 0.0501(19) 0.0480(19) 0.0412(18) 0.0019(15) 0.0163(15) -0.0053(15)
C37 0.0266(13) 0.0304(14) 0.0253(12) -0.0024(10) 0.0113(10) -0.0061(10)
C38 0.0287(13) 0.0301(14) 0.0263(13) 0.0008(11) 0.0059(11) -0.0017(11)
C39 0.0293(14) 0.0278(14) 0.0337(14) 0.0031(11) 0.0048(11) -0.0001(11)
C40 0.0368(17) 0.0385(17) 0.053(2) -0.0044(15) -0.0008(15) -0.0047(13)
C41 0.0242(12) 0.0170(11) 0.0214(11) 0.0039(9) 0.0071(9) -0.0008(9)
C42 0.0252(12) 0.0236(12) 0.0287(13) 0.0007(10) 0.0096(10) 0.0016(10)
C43 0.0415(16) 0.0244(13) 0.0328(14) -0.0042(11) 0.0163(12) -0.0001(11)
C44 0.0306(14) 0.0289(14) 0.0334(14) -0.0057(11) 0.0069(12) 0.0054(11)
C45 0.0248(12) 0.0215(12) 0.0170(11) 0.0021(9) 0.0064(9) -0.0016(9)
C46 0.0450(16) 0.0248(13) 0.0275(13) -0.0071(11) 0.0165(12) -0.0122(12)
C47 0.0288(13) 0.0282(13) 0.0226(12) -0.0008(10) 0.0070(10) 0.0034(10)
C48 0.0373(15) 0.0320(15) 0.0303(14) -0.0043(11) 0.0112(12) -0.0006(12)

loop_
_atom_type_symbol
_atom_type_description
_atom_type_scat_dispersion_real
_atom_type_scat_dispersion_imag
_atom_type_scat_source
C C 0.0033 0.0016 'International Tables Vol C Tables 4.2.6.8 and 6.1.1.4'
H H 0.0000 0.0000 'International Tables Vol C Tables 4.2.6.8 and 6.1.1.4'
N N 0.0061 0.0033 'International Tables Vol C Tables 4.2.6.8 and 6.1.1.4'
O O 0.0106 0.0060 'International Tables Vol C Tables 4.2.6.8 and 6.1.1.4'
S S 0.1246 0.1234 'International Tables Vol C Tables 4.2.6.8 and 6.1.1.4'
Fe Fe 0.3463 0.8444 'International Tables Vol C Tables 4.2.6.8 and 6.1.1.4'

loop_
_geom_angle_atom_site_label_1
_geom_angle_atom_site_label_2
_geom_angle_atom_site_label_3
_geom_angle
_geom_angle_site_symmetry_1
_geom_angle_site_symmetry_3
_geom_angle_publ_flag
S3 Fe1 S2 84.91(2) . . ?
S3 Fe1 S1 157.59(2) . . ?
S2 Fe1 S1 86.94(2) . . ?
S3 Fe1 S4 87.46(2) . . ?
S2 Fe1 S4 155.42(2) . . ?
S1 Fe1 S4 91.40(2) . . ?
S3 Fe1 S4 100.98(2) . 3_666 ?
S2 Fe1 S4 106.06(2) . 3_666 ?
S1 Fe1 S4 101.33(2) . 3_666 ?
S4 Fe1 S4 98.32(2) . 3_666 ?
C1 S1 Fe1 105.53(7) . . ?
C2 S2 Fe1 106.56(7) . . ?
C3 S3 Fe1 107.01(7) . . ?
C4 S4 Fe1 106.52(7) . . ?
C4 S4 Fe1 106.97(7) . 3_666 ?
Fe1 S4 Fe1 81.68(2) . 3_666 ?
C8 O1 C11 116.52(18) . . ?
C15 O2 C18 116.89(18) . . ?
C22 O3 C25 116.68(18) . . ?
C29 O4 C32 117.02(19) . . ?
C41 N1 C33 112.27(18) . . ?
C41 N1 C45 106.51(17) . . ?
C33 N1 C45 111.42(18) . . ?
C41 N1 C37 109.76(18) . . ?
C33 N1 C37 105.47(18) . . ?
C45 N1 C37 111.50(18) . . ?
C2 C1 C5 122.94(19) . . ?
C2 C1 S1 119.93(16) . . ?
C5 C1 S1 117.13(15) . . ?
C1 C2 C12 125.06(19) . . ?
C1 C2 S2 118.65(16) . . ?
C12 C2 S2 116.13(16) . . ?
C4 C3 C19 124.12(19) . . ?
C4 C3 S3 120.58(16) . . ?
C19 C3 S3 115.29(16) . . ?
C3 C4 C26 127.00(19) . . ?
C3 C4 S4 118.12(16) . . ?
C26 C4 S4 114.79(15) . . ?
C6 C5 C10 117.92(19) . . ?
C6 C5 C1 120.42(19) . . ?
C10 C5 C1 121.64(19) . . ?
C7 C6 C5 121.7(2) . . ?
C8 C7 C6 119.3(2) . . ?
O1 C8 C7 124.3(2) . . ?
O1 C8 C9 115.8(2) . . ?
C7 C8 C9 119.9(2) . . ?
C10 C9 C8 120.0(2) . . ?
C9 C10 C5 121.1(2) . . ?
C17 C12 C13 117.2(2) . . ?
C17 C12 C2 120.99(19) . . ?
C13 C12 C2 121.8(2) . . ?
C14 C13 C12 121.3(2) . . ?
C13 C14 C15 120.3(2) . . ?
O2 C15 C16 124.1(2) . . ?
O2 C15 C14 116.1(2) . . ?
C16 C15 C14 119.8(2) . . ?
C15 C16 C17 119.1(2) . . ?
C16 C17 C12 122.3(2) . . ?
C20 C19 C24 117.43(19) . . ?
C20 C19 C3 120.51(19) . . ?
C24 C19 C3 122.04(19) . . ?
C21 C20 C19 122.1(2) . . ?
C20 C21 C22 119.4(2) . . ?
O3 C22 C23 115.97(19) . . ?
O3 C22 C21 124.2(2) . . ?
C23 C22 C21 119.8(2) . . ?
C22 C23 C24 120.0(2) . . ?
C23 C24 C19 121.0(2) . . ?
C31 C26 C27 116.8(2) . . ?
C31 C26 C4 121.00(19) . . ?
C27 C26 C4 122.10(19) . . ?
C28 C27 C26 121.6(2) . . ?
C27 C28 C29 120.3(2) . . ?
O4 C29 C28 115.8(2) . . ?
O4 C29 C30 124.5(2) . . ?
C28 C29 C30 119.7(2) . . ?
C29 C30 C31 119.4(2) . . ?
C26 C31 C30 122.1(2) . . ?
C34 C33 N1 117.6(2) . . ?
C33 C34 C35 119.9(3) . . ?
C36 C35 C34 112.5(3) . . ?
C38 C37 N1 114.6(2) . . ?
C37 C38 C39 112.0(2) . . ?
C40 C39 C38 113.5(2) . . ?
N1 C41 C42 115.39(19) . . ?
C41 C42 C43 110.8(2) . . ?
C44 C43 C42 110.4(2) . . ?
C46 C45 N1 114.45(19) . . ?
C45 C46 C47 112.1(2) . . ?
C46 C47 C48 110.9(2) . . ?

loop_
_geom_bond_atom_site_label_1
_geom_bond_atom_site_label_2
_geom_bond_distance
_geom_bond_site_symmetry_2
_geom_bond_publ_flag
Fe1 S3 2.2247(6) . ?
Fe1 S2 2.2343(6) . ?
Fe1 S1 2.2376(6) . ?
Fe1 S4 2.2452(6) . ?
Fe1 S4 2.4736(6) 3_666 ?
S1 C1 1.765(2) . ?
S2 C2 1.759(2) . ?
S3 C3 1.753(2) . ?
S4 C4 1.782(2) . ?
S4 Fe1 2.4736(6) 3_666 ?
O1 C8 1.371(3) . ?
O1 C11 1.429(3) . ?
O2 C15 1.375(3) . ?
O2 C18 1.432(3) . ?
O3 C22 1.376(3) . ?
O3 C25 1.434(3) . ?
O4 C29 1.378(3) . ?
O4 C32 1.421(3) . ?
N1 C41 1.516(3) . ?
N1 C33 1.521(3) . ?
N1 C45 1.522(3) . ?
N1 C37 1.531(3) . ?
C1 C2 1.352(3) . ?
C1 C5 1.485(3) . ?
C2 C12 1.483(3) . ?
C3 C4 1.356(3) . ?
C3 C19 1.486(3) . ?
C4 C26 1.484(3) . ?
C5 C6 1.393(3) . ?
C5 C10 1.396(3) . ?
C6 C7 1.392(3) . ?
C7 C8 1.388(3) . ?
C8 C9 1.394(3) . ?
C9 C10 1.385(3) . ?
C12 C17 1.396(3) . ?
C12 C13 1.402(3) . ?
C13 C14 1.384(3) . ?
C14 C15 1.393(3) . ?
C15 C16 1.388(3) . ?
C16 C17 1.394(3) . ?
C19 C20 1.396(3) . ?
C19 C24 1.404(3) . ?
C20 C21 1.384(3) . ?
C21 C22 1.396(3) . ?
C22 C23 1.390(3) . ?
C23 C24 1.392(3) . ?
C26 C31 1.393(3) . ?
C26 C27 1.410(3) . ?
C27 C28 1.377(3) . ?
C28 C29 1.388(3) . ?
C29 C30 1.390(3) . ?
C30 C31 1.395(3) . ?
C33 C34 1.491(4) . ?
C34 C35 1.551(5) . ?
C35 C36 1.454(5) . ?
C37 C38 1.526(4) . ?
C38 C39 1.534(4) . ?
C39 C40 1.498(4) . ?
C41 C42 1.520(3) . ?
C42 C43 1.528(4) . ?
C43 C44 1.525(4) . ?
C45 C46 1.514(3) . ?
C46 C47 1.521(3) . ?
C47 C48 1.530(4) . ?
